data_7714328
loop_
_publ_author_name
'Jung, Mi Hee'

_publ_section_title
;
 Diammonium Spacer-Induced Stable Zigzag Type 2D Dion-Jacobson
 Lead/Tin-Based Perovskite Solar Cells
;
_journal_name_full 'Dalton Transactions'
_journal_paper_doi 10.1039/D3DT02041J
_journal_year 2023
_chemical_formula_sum 'C12 H20 I6 N4 Pb'
_chemical_formula_weight 1188.91
_space_group_crystal_system triclinic
_space_group_IT_number 2
_space_group_name_Hall '-P 1'
_space_group_name_H-M_alt 'P -1'
_atom_sites_solution_hydrogens geom
_audit_creation_method SHELXL-2017/1
_audit_update_record
;
2022-07-27 deposited with the CCDC.	2023-10-28 downloaded from the CCDC.
;
_cell_angle_alpha 91.10(3)
_cell_angle_beta 108.87(3)
_cell_angle_gamma 112.65(3)
_cell_formula_units_Z 1
_cell_length_a 8.6700(17)
_cell_length_b 8.7800(18)
_cell_length_c 10.557(2)
_cell_measurement_reflns_used 15298
_cell_measurement_temperature 293(2)
_cell_measurement_theta_max 33.749
_cell_measurement_theta_min 0.401
_cell_volume 692.2(3)
_computing_cell_refinement 'HKL3000sm (Otwinowski & Minor, 1997)'
_computing_data_collection 'PAL BL2D-SMDC Program (Shin et. al, 2016)'
_computing_data_reduction 'HKL3000sm (Otwinowski & Minor, 1997)'
_computing_structure_refinement 'SHELXL-2017/1 (Sheldrick, 2017)'
_computing_structure_solution 'SHELXT 2018/2 (Sheldrick, 2018)'
_diffrn_ambient_temperature 293(2)
_diffrn_measured_fraction_theta_full 0.931
_diffrn_measured_fraction_theta_max 0.748
_diffrn_measurement_device_type 'Rayonix MX225HS CCD area detector'
_diffrn_measurement_method 'omega scan'
_diffrn_radiation_type synchrotron
_diffrn_radiation_wavelength 0.700
_diffrn_reflns_av_R_equivalents 0.0215
_diffrn_reflns_av_unetI/netI 0.0280
_diffrn_reflns_Laue_measured_fraction_full 0.931
_diffrn_reflns_Laue_measured_fraction_max 0.748
_diffrn_reflns_limit_h_max 13
_diffrn_reflns_limit_h_min -13
_diffrn_reflns_limit_k_max 12
_diffrn_reflns_limit_k_min -12
_diffrn_reflns_limit_l_max 15
_diffrn_reflns_limit_l_min -15
_diffrn_reflns_number 8340
_diffrn_reflns_point_group_measured_fraction_full 0.931
_diffrn_reflns_point_group_measured_fraction_max 0.748
_diffrn_reflns_theta_full 24.835
_diffrn_reflns_theta_max 33.605
_diffrn_reflns_theta_min 2.036
_diffrn_source 'PLSII 2D bending magnet'
_exptl_absorpt_coefficient_mu 12.164
_exptl_absorpt_correction_T_max 1.000
_exptl_absorpt_correction_T_min 0.951
_exptl_absorpt_correction_type empirical
_exptl_absorpt_process_details 'HKL3000sm Scalepack(Otwinowski et.al,2003)'
_exptl_crystal_density_diffrn 2.852
_exptl_crystal_description plate
_exptl_crystal_F_000 520
_refine_diff_density_max 5.408
_refine_diff_density_min -1.639
_refine_diff_density_rms 0.322
_refine_ls_extinction_coef 0.0110(9)
_refine_ls_extinction_expression Fc^*^=kFc[1+0.001xFc^2^\l^3^/sin(2\q)]^-1/4^
_refine_ls_extinction_method 'SHELXL-2017/1 (Sheldrick 2017)'
_refine_ls_goodness_of_fit_ref 1.418
_refine_ls_hydrogen_treatment constr
_refine_ls_matrix_type full
_refine_ls_number_parameters 107
_refine_ls_number_reflns 4275
_refine_ls_number_restraints 0
_refine_ls_restrained_S_all 1.418
_refine_ls_R_factor_all 0.0424
_refine_ls_R_factor_gt 0.0422
_refine_ls_shift/su_max 0.001
_refine_ls_shift/su_mean 0.000
_refine_ls_structure_factor_coef Fsqd
_refine_ls_weighting_details 'w=1/[\s^2^(Fo^2^)+(0.0691P)^2^+0.6199P] where P=(Fo^2^+2Fc^2^)/3'
_refine_ls_weighting_scheme calc
_refine_ls_wR_factor_gt 0.1288
_refine_ls_wR_factor_ref 0.1289
_reflns_Friedel_coverage 0.000
_reflns_number_gt 4223
_reflns_number_total 4275
_reflns_threshold_expression 'I > 2\s(I)'
_cod_data_source_file d3dt02041j2.cif
_cod_data_source_block 3APPbI3_1_a
_cod_database_code 7714328
_shelx_shelxl_version_number 2017/1
_shelx_space_group_comment
;
The symmetry employed for this shelxl refinement is uniquely defined
by the following loop, which should always be used as a source of
symmetry information in preference to the above space-group names.
They are only intended as comments.
;

loop_
_space_group_symop_operation_xyz
'x, y, z'
'-x, -y, -z'

loop_
_atom_site_label
_atom_site_type_symbol
_atom_site_fract_x
_atom_site_fract_y
_atom_site_fract_z
_atom_site_U_iso_or_equiv
_atom_site_adp_type
_atom_site_occupancy
_atom_site_site_symmetry_order
_atom_site_calc_flag
_atom_site_refinement_flags_posn
_atom_site_refinement_flags_adp
_atom_site_refinement_flags_occupancy
_atom_site_disorder_assembly
_atom_site_disorder_group
Pb1 Pb 1.000000 0.500000 0.500000 0.03077(10) Uani 1 2 d S . P . .
N1 N 0.5135(9) 0.2640(8) 1.0044(5) 0.0494(14) Uani 1 1 d . . . . .
H1 H 0.467482 0.229729 1.064982 0.059 Uiso 1 1 calc R U . . .
C1 C 0.6592(9) 0.4047(9) 1.0389(6) 0.0480(14) Uani 1 1 d . . . . .
H1A H 0.708701 0.465968 1.125896 0.058 Uiso 1 1 calc R U . . .
I1 I 0.57241(4) 0.36265(5) 0.36817(4) 0.04105(12) Uani 1 1 d . . . . .
I3 I 1.01585(5) 0.74676(5) 0.73696(4) 0.04147(12) Uani 1 1 d . . . . .
C3 C 0.6577(8) 0.3680(8) 0.8134(6) 0.0432(12) Uani 1 1 d . . . . .
H3 H 0.706941 0.405316 0.747615 0.052 Uiso 1 1 calc R U . . .
I2 I 0.96402(5) 0.21082(4) 0.69033(4) 0.03891(12) Uani 1 1 d . . . . .
N2 N 0.2858(7) 0.1709(8) 0.5511(5) 0.0446(11) Uani 1 1 d . . . . .
H2A H 0.235645 0.107289 0.469769 0.067 Uiso 1 1 calc R U . . .
H2B H 0.201469 0.160982 0.585136 0.067 Uiso 1 1 calc R U . . .
H2C H 0.341060 0.277292 0.543384 0.067 Uiso 1 1 calc R U . . .
C2 C 0.7373(9) 0.4599(10) 0.9431(7) 0.0525(17) Uani 1 1 d . . . . .
H2 H 0.841705 0.557342 0.965647 0.063 Uiso 1 1 calc R U . . .
C5 C 0.4331(9) 0.1712(8) 0.8805(6) 0.0441(13) Uani 1 1 d . . . . .
H5 H 0.329132 0.073943 0.861206 0.053 Uiso 1 1 calc R U . . .
C4 C 0.5054(7) 0.2209(7) 0.7818(5) 0.0352(10) Uani 1 1 d . . . . .
C6 C 0.4193(9) 0.1156(8) 0.6443(6) 0.0419(12) Uani 1 1 d . . . . .
H6 H 0.359534 -0.000747 0.651830 0.050 Uiso 1 1 calc R U . . .
H00D H 0.510381 0.124942 0.606712 0.050 Uiso 1 1 calc R U . . .

loop_
_atom_site_aniso_label
_atom_site_aniso_U_11
_atom_site_aniso_U_22
_atom_site_aniso_U_33
_atom_site_aniso_U_23
_atom_site_aniso_U_13
_atom_site_aniso_U_12
Pb1 0.02898(14) 0.02842(14) 0.02588(14) 0.00350(9) 0.00888(9) 0.00351(11)
N1 0.054(3) 0.055(3) 0.027(2) 0.012(2) 0.016(2) 0.009(3)
C1 0.046(3) 0.051(3) 0.026(2) 0.001(2) 0.004(2) 0.006(3)
I1 0.02783(17) 0.0511(2) 0.03296(18) 0.00446(14) 0.01057(13) 0.00524(16)
I3 0.03795(19) 0.03476(18) 0.0383(2) -0.00071(13) 0.01119(14) 0.00373(16)
C3 0.035(2) 0.045(3) 0.037(3) 0.008(2) 0.016(2) 0.001(2)
I2 0.0451(2) 0.03110(17) 0.03164(18) 0.00612(12) 0.01490(14) 0.00572(15)
N2 0.034(2) 0.052(3) 0.029(2) -0.0068(19) 0.0046(17) 0.005(2)
C2 0.035(3) 0.051(3) 0.039(3) 0.005(2) 0.006(2) -0.010(3)
C5 0.040(3) 0.040(3) 0.035(3) 0.007(2) 0.015(2) -0.003(2)
C4 0.033(2) 0.033(2) 0.028(2) 0.0047(17) 0.0093(17) 0.003(2)
C6 0.051(3) 0.037(2) 0.035(3) 0.003(2) 0.016(2) 0.015(3)

loop_
_atom_type_symbol
_atom_type_description
_atom_type_scat_dispersion_real
_atom_type_scat_dispersion_imag
_atom_type_scat_source
C C 0.0033 0.0016 'International Tables Vol C Tables 4.2.6.8 and 6.1.1.4'
H H 0.0000 0.0000 'International Tables Vol C Tables 4.2.6.8 and 6.1.1.4'
N N 0.0064 0.0033 'International Tables Vol C Tables 4.2.6.8 and 6.1.1.4'
I I -0.4611 1.7922 'International Tables Vol C Tables 4.2.6.8 and 6.1.1.4'
Pb Pb -3.1439 9.9644 'International Tables Vol C Tables 4.2.6.8 and 6.1.1.4'

loop_
_geom_angle_atom_site_label_1
_geom_angle_atom_site_label_2
_geom_angle_atom_site_label_3
_geom_angle
_geom_angle_site_symmetry_1
_geom_angle_site_symmetry_3
_geom_angle_publ_flag
I1 Pb1 I1 180.000(14) . 2_766 ?
I1 Pb1 I3 91.50(4) . . ?
I1 Pb1 I3 88.50(4) 2_766 . ?
I1 Pb1 I3 88.50(4) . 2_766 ?
I1 Pb1 I3 91.50(4) 2_766 2_766 ?
I3 Pb1 I3 180.0 . 2_766 ?
I1 Pb1 I2 89.45(3) . 2_766 ?
I1 Pb1 I2 90.55(3) 2_766 2_766 ?
I3 Pb1 I2 90.43(2) . 2_766 ?
I3 Pb1 I2 89.57(2) 2_766 2_766 ?
I1 Pb1 I2 90.55(3) . . ?
I1 Pb1 I2 89.45(3) 2_766 . ?
I3 Pb1 I2 89.57(2) . . ?
I3 Pb1 I2 90.43(2) 2_766 . ?
I2 Pb1 I2 180.0 2_766 . ?
C1 N1 C5 123.9(5) . . ?
N1 C1 C2 118.8(6) . . ?
C4 C3 C2 120.0(5) . . ?
C3 C2 C1 119.2(6) . . ?
N1 C5 C4 119.5(5) . . ?
C5 C4 C3 118.6(5) . . ?
C5 C4 C6 119.9(5) . . ?
C3 C4 C6 121.5(5) . . ?
C4 C6 N2 110.4(5) . . ?

loop_
_geom_bond_atom_site_label_1
_geom_bond_atom_site_label_2
_geom_bond_distance
_geom_bond_site_symmetry_2
_geom_bond_publ_flag
Pb1 I1 3.2077(13) . ?
Pb1 I1 3.2077(13) 2_766 ?
Pb1 I3 3.2109(11) . ?
Pb1 I3 3.2109(11) 2_766 ?
Pb1 I2 3.2516(10) 2_766 ?
Pb1 I2 3.2516(10) . ?
N1 C1 1.318(9) . ?
N1 C5 1.338(8) . ?
C1 C2 1.387(9) . ?
C3 C4 1.381(8) . ?
C3 C2 1.385(10) . ?
N2 C6 1.503(9) . ?
C5 C4 1.378(8) . ?
C4 C6 1.496(8) . ?
